data_4066009
loop_
_publ_author_name
'Ma, Guibin'
'Ferguson, Michael J.'
'McDonald, Robert'
'Cavell, Ronald G.'

_publ_section_title
;
 Rare, Hexatomic, Boat-Shaped, Cross-Linked
 Bis(iminodiphenylphosphorano)methanediide Pincer Carbon Bridged
 Photoluminescent Copper Clusters Capped with Methyl or Halide Bridges
;
_journal_issue 19
_journal_name_full Organometallics
_journal_page_first 4251
_journal_paper_doi 10.1021/om1002478
_journal_volume 29
_journal_year 2010
_chemical_formula_moiety 'C67 H68 Cu2 N2 P4 Si2, C7 H8'
_chemical_formula_sum 'C74 H76 Cu2 N2 P4 Si2'
_chemical_formula_weight 1300.51
_chemical_name_systematic
; 
 ? 
;
_space_group_IT_number 2
_symmetry_cell_setting triclinic
_symmetry_space_group_name_Hall '-P 1'
_symmetry_space_group_name_H-M 'P -1'
_atom_sites_solution_hydrogens geom
_atom_sites_solution_primary direct
_atom_sites_solution_secondary difmap
_audit_creation_method SHELXL-97
_cell_angle_alpha 107.4218(18)
_cell_angle_beta 90.3296(18)
_cell_angle_gamma 96.2947(19)
_cell_formula_units_Z 2
_cell_length_a 13.228(2)
_cell_length_b 13.701(2)
_cell_length_c 20.800(3)
_cell_measurement_reflns_used 9240
_cell_measurement_temperature 173(2)
_cell_measurement_theta_max 26.31
_cell_measurement_theta_min 2.32
_cell_volume 3572.2(9)
_computing_cell_refinement 'Bruker SAINT'
_computing_data_collection 'Bruker APEX2'
_computing_data_reduction 'Bruker SAINT'
_computing_molecular_graphics 'Bruker SHELXTL'
_computing_publication_material 'Bruker SHELXTL'
_computing_structure_refinement 'SHELXL-97 (Sheldrick, 2008)'
_computing_structure_solution 'SHELXS-97 (Sheldrick, 2008)'
_diffrn_ambient_temperature 173(2)
_diffrn_measured_fraction_theta_full 0.992
_diffrn_measured_fraction_theta_max 0.992
_diffrn_measurement_device_type 'Bruker APEX-II CCD'
_diffrn_measurement_method '\w scans'
_diffrn_radiation_monochromator graphite
_diffrn_radiation_source 'fine-focus sealed tube'
_diffrn_radiation_type MoK\a
_diffrn_radiation_wavelength 0.71073
_diffrn_reflns_av_R_equivalents 0.0234
_diffrn_reflns_av_sigmaI/netI 0.0337
_diffrn_reflns_limit_h_max 16
_diffrn_reflns_limit_h_min -16
_diffrn_reflns_limit_k_max 17
_diffrn_reflns_limit_k_min -17
_diffrn_reflns_limit_l_max 25
_diffrn_reflns_limit_l_min -26
_diffrn_reflns_number 28640
_diffrn_reflns_theta_full 26.43
_diffrn_reflns_theta_max 26.43
_diffrn_reflns_theta_min 1.03
_exptl_absorpt_coefficient_mu 0.759
_exptl_absorpt_correction_T_max 0.8122
_exptl_absorpt_correction_T_min 0.7623
_exptl_absorpt_correction_type integration
_exptl_absorpt_process_details 'SADABS (Sheldrick, 2008)'
_exptl_crystal_colour yellow
_exptl_crystal_density_diffrn 1.209
_exptl_crystal_density_method 'not measured'
_exptl_crystal_description fragment
_exptl_crystal_F_000 1360
_exptl_crystal_size_max 0.38
_exptl_crystal_size_mid 0.31
_exptl_crystal_size_min 0.29
_refine_diff_density_max 1.144
_refine_diff_density_min -0.655
_refine_diff_density_rms 0.094
_refine_ls_extinction_method none
_refine_ls_goodness_of_fit_ref 1.082
_refine_ls_hydrogen_treatment constr
_refine_ls_matrix_type full
_refine_ls_number_parameters 787
_refine_ls_number_reflns 14591
_refine_ls_number_restraints 4
_refine_ls_restrained_S_all 1.082
_refine_ls_R_factor_all 0.0588
_refine_ls_R_factor_gt 0.0478
_refine_ls_shift/su_max 0.001
_refine_ls_shift/su_mean 0.000
_refine_ls_structure_factor_coef Fsqd
_refine_ls_weighting_details 'calc w=1/[\s^2^(Fo^2^)+(0.0864P)^2^+3.6613P] where P=(Fo^2^+2Fc^2^)/3'
_refine_ls_weighting_scheme calc
_refine_ls_wR_factor_gt 0.1496
_refine_ls_wR_factor_ref 0.1588
_reflns_number_gt 12046
_reflns_number_total 14591
_reflns_threshold_expression I>2\s(I)
_cod_data_source_file om1002478_si_002.cif
_cod_data_source_block 6
_cod_depositor_comments
;
The following automatic conversions were performed:

'_symmetry_cell_setting' value 'Triclinic' changed to 'triclinic'
according to /home/saulius/struct/CIF-dictionaries/cif_core.dic
dictionary named 'cif_core.dic' version 2.4.1 from 2010-06-29.

Automatic conversion script
Id: cif_fix_values 1715 2011-07-08 13:25:40Z adriana 
;
_cod_database_code 4066009

loop_
_symmetry_equiv_pos_as_xyz
'x, y, z'
'-x, -y, -z'

loop_
_atom_site_label
_atom_site_type_symbol
_atom_site_fract_x
_atom_site_fract_y
_atom_site_fract_z
_atom_site_U_iso_or_equiv
_atom_site_adp_type
_atom_site_occupancy
_atom_site_symmetry_multiplicity
_atom_site_calc_flag
_atom_site_refinement_flags
_atom_site_disorder_assembly
_atom_site_disorder_group
Cu1 Cu 0.23024(3) 0.28490(3) 0.162497(18) 0.03026(11) Uani 1 1 d . A .
Cu2 Cu 0.36389(3) 0.42343(3) 0.253904(18) 0.02974(11) Uani 1 1 d . A .
P1 P 0.31775(6) 0.16564(6) 0.21712(4) 0.02796(17) Uani 1 1 d . A .
P2 P 0.24595(6) 0.35028(6) 0.33227(4) 0.02606(16) Uani 1 1 d . A .
P3 P 0.14291(6) 0.34495(7) 0.09790(4) 0.03436(19) Uani 1 1 d . . .
P4 P 0.49572(6) 0.49708(6) 0.21891(4) 0.03016(17) Uani 1 1 d . . .
Si1 Si 0.26250(7) 0.03117(7) 0.07217(5) 0.0385(2) Uani 1 1 d . A .
Si2 Si 0.23040(7) 0.58073(7) 0.38548(4) 0.0350(2) Uani 1 1 d . . .
N1 N 0.2897(2) 0.1395(2) 0.13859(13) 0.0334(6) Uani 1 1 d . . .
N2 N 0.2721(2) 0.4694(2) 0.33885(13) 0.0336(6) Uani 1 1 d . . .
C1 C 0.2852(2) 0.2865(2) 0.25423(14) 0.0255(6) Uani 1 1 d . . .
C11 C 0.4525(2) 0.1554(2) 0.23019(17) 0.0345(7) Uani 1 1 d . . .
C12 C 0.5043(3) 0.2117(5) 0.2893(3) 0.095(2) Uani 1 1 d . A .
H12 H 0.4696 0.2568 0.3236 0.114 Uiso 1 1 calc R . .
C13 C 0.6065(4) 0.2039(6) 0.3001(3) 0.116(3) Uani 1 1 d . . .
H13 H 0.6406 0.2431 0.3416 0.139 Uiso 1 1 calc R A .
C14 C 0.6583(3) 0.1404(4) 0.2514(2) 0.0607(11) Uani 1 1 d . A .
H14 H 0.7279 0.1342 0.2591 0.073 Uiso 1 1 calc R . .
C15 C 0.6091(3) 0.0861(3) 0.1917(2) 0.0524(10) Uani 1 1 d . . .
H15 H 0.6445 0.0425 0.1570 0.063 Uiso 1 1 calc R A .
C16 C 0.5064(3) 0.0946(3) 0.18140(18) 0.0453(8) Uani 1 1 d . A .
H16 H 0.4732 0.0570 0.1393 0.054 Uiso 1 1 calc R . .
C17 C 0.3442(5) 0.0346(3) 0.0004(2) 0.0704(14) Uani 1 1 d . . .
H17A H 0.4158 0.0388 0.0144 0.084 Uiso 1 1 calc R A .
H17B H 0.3337 0.0949 -0.0138 0.084 Uiso 1 1 calc R . .
H17C H 0.3262 -0.0282 -0.0373 0.084 Uiso 1 1 calc R . .
C18 C 0.2842(5) -0.0904(3) 0.0906(2) 0.0817(18) Uani 1 1 d . . .
H18A H 0.3542 -0.0845 0.1082 0.098 Uiso 1 1 calc R A .
H18B H 0.2734 -0.1483 0.0490 0.098 Uiso 1 1 calc R . .
H18C H 0.2366 -0.1021 0.1241 0.098 Uiso 1 1 calc R . .
C19 C 0.1288(4) 0.0171(6) 0.0423(4) 0.140(4) Uani 1 1 d . . .
H19A H 0.1144 0.0804 0.0331 0.168 Uiso 1 1 calc R A .
H19B H 0.0840 0.0044 0.0770 0.168 Uiso 1 1 calc R . .
H19C H 0.1170 -0.0410 0.0009 0.168 Uiso 1 1 calc R . .
C21 C 0.2514(3) 0.0712(2) 0.25297(16) 0.0346(7) Uani 1 1 d . . .
C22 C 0.2993(3) 0.0129(3) 0.28512(19) 0.0465(8) Uani 1 1 d . A .
H22 H 0.3715 0.0196 0.2888 0.056 Uiso 1 1 calc R . .
C23 C 0.2419(4) -0.0556(3) 0.3122(2) 0.0649(12) Uani 1 1 d . . .
H23 H 0.2753 -0.0959 0.3338 0.078 Uiso 1 1 calc R A .
C24 C 0.1373(4) -0.0654(3) 0.3079(3) 0.0694(13) Uani 1 1 d . A .
H24 H 0.0985 -0.1114 0.3271 0.083 Uiso 1 1 calc R . .
C25 C 0.0892(3) -0.0079(3) 0.2755(2) 0.0609(11) Uani 1 1 d . . .
H25 H 0.0170 -0.0150 0.2719 0.073 Uiso 1 1 calc R A .
C26 C 0.1458(3) 0.0600(3) 0.2483(2) 0.0474(9) Uani 1 1 d . A .
H26 H 0.1120 0.0995 0.2262 0.057 Uiso 1 1 calc R . .
C27 C 0.0909(3) 0.5850(3) 0.37330(19) 0.0508(9) Uani 1 1 d . . .
H27A H 0.0741 0.5722 0.3253 0.061 Uiso 1 1 calc R . .
H27B H 0.0731 0.6530 0.3990 0.061 Uiso 1 1 calc R . .
H27C H 0.0524 0.5320 0.3892 0.061 Uiso 1 1 calc R . .
C28 C 0.3033(4) 0.6875(3) 0.3605(2) 0.0596(11) Uani 1 1 d . . .
H28A H 0.2924 0.6757 0.3120 0.071 Uiso 1 1 calc R . .
H28B H 0.3760 0.6896 0.3710 0.071 Uiso 1 1 calc R . .
H28C H 0.2797 0.7532 0.3855 0.071 Uiso 1 1 calc R . .
C29 C 0.2526(3) 0.6085(3) 0.47859(18) 0.0491(9) Uani 1 1 d . . .
H29A H 0.2148 0.5540 0.4934 0.059 Uiso 1 1 calc R . .
H29B H 0.2293 0.6749 0.5023 0.059 Uiso 1 1 calc R . .
H29C H 0.3255 0.6112 0.4888 0.059 Uiso 1 1 calc R . .
C31 C 0.1121(2) 0.3222(2) 0.34802(15) 0.0314(6) Uani 1 1 d . . .
C32 C 0.0784(3) 0.3326(3) 0.41293(17) 0.0456(9) Uani 1 1 d . A .
H32 H 0.1265 0.3485 0.4497 0.055 Uiso 1 1 calc R . .
C33 C -0.0250(3) 0.3199(4) 0.4243(2) 0.0630(12) Uani 1 1 d . . .
H33 H -0.0472 0.3277 0.4687 0.076 Uiso 1 1 calc R A .
C34 C -0.0958(3) 0.2959(4) 0.3710(2) 0.0626(12) Uani 1 1 d . A .
H34 H -0.1664 0.2858 0.3786 0.075 Uiso 1 1 calc R . .
C35 C -0.0633(3) 0.2866(3) 0.30634(19) 0.0513(10) Uani 1 1 d . . .
H35 H -0.1115 0.2713 0.2697 0.062 Uiso 1 1 calc R A .
C36 C 0.0398(2) 0.2997(3) 0.29555(16) 0.0378(7) Uani 1 1 d . A .
H36 H 0.0616 0.2931 0.2511 0.045 Uiso 1 1 calc R . .
C41 C 0.3110(2) 0.3173(2) 0.39912(15) 0.0331(7) Uani 1 1 d . . .
C42 C 0.3968(3) 0.3820(3) 0.43134(19) 0.0466(9) Uani 1 1 d . A .
H42 H 0.4163 0.4441 0.4208 0.056 Uiso 1 1 calc R . .
C43 C 0.4535(4) 0.3568(4) 0.4783(2) 0.0708(14) Uani 1 1 d . . .
H43 H 0.5116 0.4017 0.5002 0.085 Uiso 1 1 calc R A .
C44 C 0.4268(5) 0.2673(4) 0.4937(3) 0.0833(18) Uani 1 1 d . A .
H44 H 0.4671 0.2498 0.5256 0.100 Uiso 1 1 calc R . .
C45 C 0.3406(4) 0.2016(4) 0.4626(2) 0.0698(14) Uani 1 1 d . . .
H45 H 0.3214 0.1399 0.4736 0.084 Uiso 1 1 calc R A .
C46 C 0.2834(3) 0.2276(3) 0.41543(18) 0.0457(8) Uani 1 1 d . A .
H46 H 0.2246 0.1833 0.3941 0.055 Uiso 1 1 calc R . .
C51 C 0.0054(2) 0.3112(3) 0.10155(15) 0.0386(7) Uani 1 1 d . A .
C52 C -0.0277(3) 0.2229(3) 0.11900(17) 0.0435(8) Uani 1 1 d . . .
H52 H 0.0206 0.1818 0.1281 0.052 Uiso 1 1 calc R A .
C53 C -0.1318(3) 0.1943(3) 0.1232(2) 0.0523(10) Uani 1 1 d . A .
H53 H -0.1538 0.1339 0.1352 0.063 Uiso 1 1 calc R . .
C54 C -0.2019(3) 0.2531(4) 0.1100(2) 0.0574(11) Uani 1 1 d . . .
H54 H -0.2724 0.2336 0.1131 0.069 Uiso 1 1 calc R A .
C55 C -0.1703(3) 0.3402(4) 0.0924(2) 0.0583(11) Uani 1 1 d . A .
H55 H -0.2194 0.3803 0.0830 0.070 Uiso 1 1 calc R . .
C56 C -0.0663(3) 0.3704(3) 0.08795(18) 0.0484(9) Uani 1 1 d . . .
H56 H -0.0451 0.4308 0.0758 0.058 Uiso 1 1 calc R A .
C61A C 0.1740(10) 0.3096(10) 0.0075(4) 0.0381(16) Uani 0.55 1 d PG A 1
C62A C 0.1009(7) 0.2998(8) -0.0430(5) 0.068(4) Uani 0.55 1 d PG A 1
H62A H 0.0330 0.3120 -0.0316 0.082 Uiso 0.55 1 calc PR A 1
C63A C 0.1272(8) 0.2722(9) -0.1101(5) 0.089(5) Uani 0.55 1 d PG A 1
H63A H 0.0772 0.2655 -0.1446 0.107 Uiso 0.55 1 calc PR A 1
C64A C 0.2266(9) 0.2545(10) -0.1267(5) 0.071(4) Uani 0.55 1 d PG A 1
H64A H 0.2445 0.2356 -0.1726 0.085 Uiso 0.55 1 calc PR A 1
C65A C 0.2997(7) 0.2643(11) -0.0762(7) 0.048(5) Uani 0.55 1 d PG A 1
H65A H 0.3676 0.2522 -0.0876 0.058 Uiso 0.55 1 calc PR A 1
C66A C 0.2734(9) 0.2919(12) -0.0091(6) 0.038(4) Uani 0.55 1 d PG A 1
H66A H 0.3233 0.2986 0.0254 0.046 Uiso 0.55 1 calc PR A 1
C61B C 0.1634(13) 0.2933(12) 0.0090(5) 0.0381(16) Uani 0.45 1 d PG A 2
C62B C 0.0883(10) 0.2465(10) -0.0411(6) 0.077(5) Uani 0.45 1 d PG A 2
H62B H 0.0188 0.2411 -0.0298 0.093 Uiso 0.45 1 calc PR A 2
C63B C 0.1147(11) 0.2077(11) -0.1078(5) 0.107(8) Uani 0.45 1 d PG A 2
H63B H 0.0633 0.1758 -0.1420 0.128 Uiso 0.45 1 calc PR A 2
C64B C 0.2163(12) 0.2156(12) -0.1243(7) 0.085(7) Uani 0.45 1 d PG A 2
H64B H 0.2343 0.1890 -0.1699 0.102 Uiso 0.45 1 calc PR A 2
C65B C 0.2914(9) 0.2623(14) -0.0743(10) 0.061(8) Uani 0.45 1 d PG A 2
H65B H 0.3608 0.2677 -0.0856 0.074 Uiso 0.45 1 calc PR A 2
C66B C 0.2650(11) 0.3012(15) -0.0076(9) 0.041(5) Uani 0.45 1 d PG A 2
H66B H 0.3163 0.3331 0.0266 0.049 Uiso 0.45 1 calc PR A 2
C71 C 0.1506(3) 0.4845(3) 0.11773(17) 0.0397(7) Uani 1 1 d . A .
C72 C 0.1604(3) 0.5373(3) 0.06984(19) 0.0492(9) Uani 1 1 d . . .
H72 H 0.1685 0.5009 0.0239 0.059 Uiso 1 1 calc R A .
C73 C 0.1582(3) 0.6436(4) 0.0895(2) 0.0577(11) Uani 1 1 d . A .
H73 H 0.1667 0.6794 0.0569 0.069 Uiso 1 1 calc R . .
C74 C 0.1442(4) 0.6971(3) 0.1552(2) 0.0581(10) Uani 1 1 d . . .
H74 H 0.1402 0.7691 0.1678 0.070 Uiso 1 1 calc R A .
C75 C 0.1357(4) 0.6454(3) 0.2033(2) 0.0656(12) Uani 1 1 d . A .
H75 H 0.1266 0.6821 0.2491 0.079 Uiso 1 1 calc R . .
C76 C 0.1404(3) 0.5402(3) 0.18455(18) 0.0508(9) Uani 1 1 d . . .
H76 H 0.1366 0.5057 0.2180 0.061 Uiso 1 1 calc R A .
C81 C 0.5282(2) 0.4343(3) 0.13210(15) 0.0326(6) Uani 1 1 d . . .
C82 C 0.5114(3) 0.3281(3) 0.10804(18) 0.0414(8) Uani 1 1 d . . .
H82 H 0.4809 0.2902 0.1358 0.050 Uiso 1 1 calc R . .
C83 C 0.5392(3) 0.2763(3) 0.0432(2) 0.0510(9) Uani 1 1 d . . .
H83 H 0.5300 0.2031 0.0277 0.061 Uiso 1 1 calc R . .
C84 C 0.5796(3) 0.3305(3) 0.00194(18) 0.0510(10) Uani 1 1 d . . .
H84 H 0.5971 0.2949 -0.0425 0.061 Uiso 1 1 calc R . .
C85 C 0.5949(3) 0.4363(3) 0.02460(19) 0.0513(10) Uani 1 1 d . . .
H85 H 0.6226 0.4738 -0.0042 0.062 Uiso 1 1 calc R . .
C86 C 0.5698(3) 0.4880(3) 0.08966(18) 0.0428(8) Uani 1 1 d . . .
H86 H 0.5812 0.5611 0.1054 0.051 Uiso 1 1 calc R . .
C91 C 0.4996(2) 0.6321(2) 0.22215(16) 0.0330(7) Uani 1 1 d . . .
C92 C 0.4195(3) 0.6614(3) 0.19252(19) 0.0451(8) Uani 1 1 d . . .
H92 H 0.3644 0.6113 0.1713 0.054 Uiso 1 1 calc R . .
C93 C 0.4178(4) 0.7627(3) 0.1932(2) 0.0550(10) Uani 1 1 d . . .
H93 H 0.3621 0.7815 0.1725 0.066 Uiso 1 1 calc R . .
C94 C 0.4967(4) 0.8354(3) 0.2238(2) 0.0608(12) Uani 1 1 d . . .
H94 H 0.4960 0.9048 0.2242 0.073 Uiso 1 1 calc R . .
C95 C 0.5770(3) 0.8077(3) 0.2538(3) 0.0651(13) Uani 1 1 d . . .
H95 H 0.6317 0.8583 0.2750 0.078 Uiso 1 1 calc R . .
C96 C 0.5790(3) 0.7062(3) 0.2535(2) 0.0499(9) Uani 1 1 d . . .
H96 H 0.6346 0.6878 0.2748 0.060 Uiso 1 1 calc R . .
C101 C 0.6106(3) 0.4961(3) 0.26793(17) 0.0370(7) Uani 1 1 d . . .
C102 C 0.7033(3) 0.4803(4) 0.2400(2) 0.0585(11) Uani 1 1 d . . .
H102 H 0.7094 0.4669 0.1927 0.070 Uiso 1 1 calc R . .
C103 C 0.7886(4) 0.4839(5) 0.2806(3) 0.0778(16) Uani 1 1 d . . .
H103 H 0.8524 0.4724 0.2607 0.093 Uiso 1 1 calc R . .
C104 C 0.7817(4) 0.5036(4) 0.3487(2) 0.0718(14) Uani 1 1 d . . .
H104 H 0.8399 0.5051 0.3761 0.086 Uiso 1 1 calc R . .
C105 C 0.6881(4) 0.5217(5) 0.3775(2) 0.0727(14) Uani 1 1 d . . .
H105 H 0.6828 0.5371 0.4249 0.087 Uiso 1 1 calc R . .
C106 C 0.6032(3) 0.5173(4) 0.3377(2) 0.0587(11) Uani 1 1 d . . .
H106 H 0.5394 0.5287 0.3577 0.070 Uiso 1 1 calc R . .
C10S C 0.8583(13) 1.0788(8) 0.4967(6) 0.140(6) Uani 0.50 1 d PD . .
H10A H 0.8088 1.0696 0.5299 0.168 Uiso 0.50 1 calc PR . .
H10B H 0.8378 1.1298 0.4762 0.168 Uiso 0.50 1 calc PR . .
H10C H 0.9257 1.1029 0.5191 0.168 Uiso 0.50 1 calc PR . .
C11S C 0.8620(5) 0.9778(6) 0.4428(3) 0.081(3) Uani 0.50 1 d PG . .
C12S C 0.8725(6) 0.8893(8) 0.4605(5) 0.129(6) Uani 0.50 1 d PGD . .
H12S H 0.8798 0.8930 0.5067 0.154 Uiso 0.50 1 calc PR . .
C13S C 0.8722(6) 0.7953(6) 0.4108(7) 0.149(9) Uani 0.50 1 d PG . .
H13S H 0.8793 0.7347 0.4229 0.179 Uiso 0.50 1 calc PR . .
C14S C 0.8615(5) 0.7898(7) 0.3432(6) 0.137(8) Uani 0.50 1 d PG . .
H14S H 0.8613 0.7255 0.3092 0.164 Uiso 0.50 1 calc PR . .
C15S C 0.8511(5) 0.8783(9) 0.3254(3) 0.102(5) Uani 0.50 1 d PG . .
H15S H 0.8438 0.8745 0.2792 0.123 Uiso 0.50 1 calc PR . .
C16S C 0.8513(5) 0.9723(7) 0.3752(4) 0.087(4) Uani 0.50 1 d PGD . .
H16S H 0.8442 1.0328 0.3630 0.105 Uiso 0.50 1 calc PR . .
C20S C 0.5773(15) 0.0410(16) 0.4020(5) 0.176(9) Uiso 0.50 1 d PD B -1
H20A H 0.5428 -0.0068 0.3610 0.212 Uiso 0.50 1 calc PR B -1
H20B H 0.6499 0.0328 0.4016 0.212 Uiso 0.50 1 calc PR B -1
H20C H 0.5685 0.1118 0.4038 0.212 Uiso 0.50 1 calc PR B -1
C21S C 0.5319(8) 0.0180(8) 0.4630(3) 0.100(4) Uiso 0.50 1 d PG B -1
C22S C 0.4495(8) -0.0573(8) 0.4553(4) 0.108(5) Uiso 0.50 1 d PGD B -1
H22S H 0.4245 -0.0977 0.4114 0.130 Uiso 0.50 1 calc PR B -1
C23S C 0.4036(8) -0.0736(9) 0.5118(5) 0.146(7) Uiso 0.50 1 d PG B -1
H23S H 0.3473 -0.1251 0.5065 0.176 Uiso 0.50 1 calc PR B -1
C24S C 0.4402(9) -0.0145(10) 0.5760(4) 0.125(5) Uiso 0.50 1 d PG B -1
H24S H 0.4088 -0.0256 0.6146 0.150 Uiso 0.50 1 calc PR B -1
C25S C 0.5226(8) 0.0609(8) 0.5837(3) 0.102(4) Uiso 0.50 1 d PG B -1
H25S H 0.5475 0.1013 0.6276 0.123 Uiso 0.50 1 calc PR B -1
C26S C 0.5684(7) 0.0771(7) 0.5273(4) 0.085(3) Uiso 0.50 1 d PGD B -1
H26S H 0.6247 0.1287 0.5326 0.102 Uiso 0.50 1 calc PR B -1

loop_
_atom_site_aniso_label
_atom_site_aniso_U_11
_atom_site_aniso_U_22
_atom_site_aniso_U_33
_atom_site_aniso_U_23
_atom_site_aniso_U_13
_atom_site_aniso_U_12
Cu1 0.02582(19) 0.0385(2) 0.02626(19) 0.00857(15) 0.00014(14) 0.00635(15)
Cu2 0.0284(2) 0.0337(2) 0.02779(19) 0.01000(15) 0.00606(14) 0.00400(15)
P1 0.0251(4) 0.0288(4) 0.0286(4) 0.0056(3) 0.0019(3) 0.0060(3)
P2 0.0231(4) 0.0309(4) 0.0238(3) 0.0070(3) 0.0041(3) 0.0050(3)
P3 0.0287(4) 0.0500(5) 0.0241(4) 0.0089(3) -0.0002(3) 0.0103(3)
P4 0.0295(4) 0.0342(4) 0.0297(4) 0.0127(3) 0.0067(3) 0.0068(3)
Si1 0.0383(5) 0.0342(5) 0.0347(5) -0.0028(4) 0.0009(4) 0.0067(4)
Si2 0.0435(5) 0.0329(4) 0.0276(4) 0.0049(3) 0.0079(4) 0.0118(4)
N1 0.0380(14) 0.0303(13) 0.0283(13) 0.0027(10) 0.0010(11) 0.0057(11)
N2 0.0357(14) 0.0310(13) 0.0314(13) 0.0047(11) 0.0118(11) 0.0052(11)
C1 0.0240(14) 0.0295(14) 0.0232(13) 0.0073(11) 0.0020(11) 0.0051(11)
C11 0.0280(15) 0.0369(17) 0.0383(17) 0.0095(13) 0.0028(13) 0.0073(12)
C12 0.035(2) 0.131(5) 0.078(3) -0.041(3) -0.015(2) 0.039(3)
C13 0.037(2) 0.161(6) 0.096(4) -0.049(4) -0.025(3) 0.033(3)
C14 0.0254(18) 0.079(3) 0.076(3) 0.017(2) 0.0043(18) 0.0139(18)
C15 0.038(2) 0.069(3) 0.055(2) 0.019(2) 0.0164(17) 0.0241(18)
C16 0.0384(19) 0.060(2) 0.0384(18) 0.0112(16) 0.0067(15) 0.0179(16)
C17 0.120(4) 0.044(2) 0.038(2) 0.0029(17) 0.021(2) 0.000(2)
C18 0.157(6) 0.030(2) 0.051(3) 0.0045(18) 0.016(3) 0.001(3)
C19 0.064(3) 0.128(5) 0.143(6) -0.095(5) -0.040(4) 0.037(4)
C21 0.0383(17) 0.0276(15) 0.0360(16) 0.0062(13) 0.0065(13) 0.0054(12)
C22 0.053(2) 0.043(2) 0.049(2) 0.0184(16) 0.0092(17) 0.0128(16)
C23 0.088(4) 0.053(2) 0.064(3) 0.031(2) 0.009(2) 0.013(2)
C24 0.086(4) 0.050(2) 0.073(3) 0.024(2) 0.022(3) -0.008(2)
C25 0.048(2) 0.059(3) 0.074(3) 0.023(2) 0.010(2) -0.0096(19)
C26 0.041(2) 0.044(2) 0.057(2) 0.0175(17) 0.0031(17) -0.0006(15)
C27 0.060(2) 0.054(2) 0.0386(19) 0.0079(16) 0.0018(17) 0.0273(19)
C28 0.086(3) 0.0324(19) 0.058(2) 0.0103(17) 0.023(2) 0.0089(19)
C29 0.045(2) 0.063(2) 0.0328(18) 0.0016(16) 0.0032(15) 0.0175(18)
C31 0.0260(15) 0.0368(16) 0.0313(15) 0.0091(13) 0.0050(12) 0.0062(12)
C32 0.0329(18) 0.073(3) 0.0306(17) 0.0155(17) 0.0052(14) 0.0059(16)
C33 0.037(2) 0.111(4) 0.039(2) 0.022(2) 0.0149(16) 0.005(2)
C34 0.0256(18) 0.108(4) 0.050(2) 0.020(2) 0.0102(16) 0.003(2)
C35 0.0253(17) 0.083(3) 0.0403(19) 0.0102(19) -0.0020(14) 0.0059(17)
C36 0.0285(16) 0.054(2) 0.0297(16) 0.0106(14) 0.0049(12) 0.0058(14)
C41 0.0319(16) 0.0392(17) 0.0270(15) 0.0065(13) 0.0014(12) 0.0093(13)
C42 0.0365(19) 0.053(2) 0.043(2) 0.0015(16) -0.0065(15) 0.0090(16)
C43 0.058(3) 0.071(3) 0.069(3) -0.004(2) -0.032(2) 0.020(2)
C44 0.102(4) 0.085(4) 0.057(3) 0.002(3) -0.038(3) 0.047(3)
C45 0.110(4) 0.057(3) 0.050(2) 0.020(2) -0.015(2) 0.026(3)
C46 0.056(2) 0.047(2) 0.0358(18) 0.0130(15) -0.0039(16) 0.0101(17)
C51 0.0300(16) 0.056(2) 0.0240(15) 0.0019(14) 0.0002(12) 0.0105(14)
C52 0.0379(18) 0.048(2) 0.0360(18) -0.0007(15) -0.0002(14) 0.0069(15)
C53 0.037(2) 0.060(2) 0.047(2) 0.0003(18) -0.0004(16) -0.0030(17)
C54 0.0319(19) 0.084(3) 0.043(2) 0.000(2) 0.0020(16) 0.0043(19)
C55 0.037(2) 0.092(3) 0.040(2) 0.005(2) 0.0012(16) 0.029(2)
C56 0.0385(19) 0.071(3) 0.0371(18) 0.0144(17) 0.0033(15) 0.0188(17)
C61A 0.029(3) 0.057(4) 0.0269(16) 0.0107(19) 0.0042(15) 0.008(3)
C62A 0.037(5) 0.126(11) 0.032(4) 0.008(6) 0.006(3) 0.009(6)
C63A 0.049(6) 0.184(15) 0.029(4) 0.022(7) -0.001(4) 0.014(7)
C64A 0.058(6) 0.108(10) 0.043(6) 0.020(6) 0.013(5) 0.007(6)
C65A 0.045(7) 0.063(11) 0.032(8) 0.008(7) 0.014(6) 0.001(7)
C66A 0.028(6) 0.046(7) 0.042(8) 0.011(6) 0.016(5) 0.015(5)
C61B 0.029(3) 0.057(4) 0.0269(16) 0.0107(19) 0.0042(15) 0.008(3)
C62B 0.049(7) 0.134(15) 0.024(5) -0.006(7) 0.003(4) -0.006(8)
C63B 0.073(9) 0.20(2) 0.023(5) 0.004(9) 0.005(5) 0.019(12)
C64B 0.090(12) 0.145(18) 0.023(6) 0.017(7) 0.024(7) 0.043(11)
C65B 0.052(11) 0.079(17) 0.071(17) 0.039(13) 0.030(11) 0.033(10)
C66B 0.053(12) 0.038(8) 0.034(9) 0.013(6) -0.008(8) 0.009(7)
C71 0.0375(18) 0.052(2) 0.0323(16) 0.0149(15) -0.0023(13) 0.0089(15)
C72 0.050(2) 0.068(3) 0.0373(19) 0.0250(18) 0.0001(16) 0.0171(18)
C73 0.062(3) 0.068(3) 0.058(3) 0.038(2) 0.000(2) 0.014(2)
C74 0.068(3) 0.051(2) 0.062(3) 0.025(2) -0.006(2) 0.014(2)
C75 0.106(4) 0.053(2) 0.039(2) 0.0128(18) 0.003(2) 0.014(2)
C76 0.074(3) 0.048(2) 0.0337(18) 0.0158(16) 0.0004(17) 0.0114(19)
C81 0.0273(15) 0.0438(18) 0.0298(15) 0.0135(13) 0.0059(12) 0.0112(13)
C82 0.0374(18) 0.0450(19) 0.0413(18) 0.0113(15) 0.0079(14) 0.0079(14)
C83 0.045(2) 0.051(2) 0.049(2) -0.0007(17) 0.0074(17) 0.0121(17)
C84 0.043(2) 0.077(3) 0.0319(18) 0.0081(18) 0.0094(15) 0.0266(19)
C85 0.051(2) 0.077(3) 0.0390(19) 0.0293(19) 0.0178(16) 0.029(2)
C86 0.049(2) 0.049(2) 0.0377(18) 0.0207(16) 0.0137(15) 0.0173(16)
C91 0.0345(16) 0.0345(16) 0.0323(16) 0.0121(13) 0.0127(13) 0.0081(13)
C92 0.048(2) 0.045(2) 0.047(2) 0.0193(16) 0.0021(16) 0.0097(16)
C93 0.065(3) 0.054(2) 0.058(2) 0.029(2) 0.014(2) 0.026(2)
C94 0.075(3) 0.037(2) 0.077(3) 0.022(2) 0.036(2) 0.021(2)
C95 0.051(2) 0.037(2) 0.098(4) 0.008(2) 0.017(2) 0.0005(18)
C96 0.0384(19) 0.042(2) 0.066(3) 0.0106(18) 0.0048(17) 0.0070(15)
C101 0.0345(17) 0.0410(18) 0.0391(17) 0.0167(14) 0.0018(13) 0.0060(13)
C102 0.047(2) 0.083(3) 0.042(2) 0.008(2) 0.0035(17) 0.026(2)
C103 0.043(2) 0.120(4) 0.064(3) 0.010(3) -0.002(2) 0.036(3)
C104 0.058(3) 0.097(4) 0.063(3) 0.025(3) -0.019(2) 0.023(3)
C105 0.065(3) 0.110(4) 0.050(3) 0.034(3) -0.006(2) 0.014(3)
C106 0.046(2) 0.094(3) 0.043(2) 0.032(2) 0.0007(17) 0.008(2)
C10S 0.100(11) 0.160(16) 0.132(14) 0.005(12) 0.016(10) 0.004(11)
C11S 0.028(4) 0.104(8) 0.098(8) 0.015(7) 0.014(5) 0.000(5)
C12S 0.069(8) 0.179(17) 0.168(16) 0.103(15) 0.029(9) -0.005(10)
C13S 0.073(9) 0.077(9) 0.31(3) 0.078(14) 0.056(14) 0.008(8)
C14S 0.043(6) 0.125(14) 0.184(18) -0.027(12) 0.024(9) -0.036(8)
C15S 0.022(4) 0.172(14) 0.086(8) 0.012(9) 0.004(4) -0.032(7)
C16S 0.034(5) 0.130(10) 0.104(9) 0.050(8) 0.013(5) -0.009(5)

loop_
_atom_type_symbol
_atom_type_description
_atom_type_scat_dispersion_real
_atom_type_scat_dispersion_imag
_atom_type_scat_source
C C 0.0033 0.0016 'International Tables Vol C Tables 4.2.6.8 and 6.1.1.4'
H H 0.0000 0.0000 'International Tables Vol C Tables 4.2.6.8 and 6.1.1.4'
N N 0.0061 0.0033 'International Tables Vol C Tables 4.2.6.8 and 6.1.1.4'
Si Si 0.0817 0.0704 'International Tables Vol C Tables 4.2.6.8 and 6.1.1.4'
P P 0.1023 0.0942 'International Tables Vol C Tables 4.2.6.8 and 6.1.1.4'
Cu Cu 0.3201 1.2651 'International Tables Vol C Tables 4.2.6.8 and 6.1.1.4'

loop_
_geom_angle_atom_site_label_1
_geom_angle_atom_site_label_2
_geom_angle_atom_site_label_3
_geom_angle
C1 Cu1 N1 78.46(11)
C1 Cu1 P3 152.45(9)
N1 Cu1 P3 128.46(7)
C1 Cu1 Cu2 48.32(8)
N1 Cu1 Cu2 106.95(7)
P3 Cu1 Cu2 116.60(3)
C1 Cu2 N2 77.81(11)
C1 Cu2 P4 145.90(8)
N2 Cu2 P4 133.76(8)
C1 Cu2 Cu1 47.89(8)
N2 Cu2 Cu1 101.68(7)
P4 Cu2 Cu1 119.40(3)
N1 P1 C1 106.01(14)
N1 P1 C21 111.67(15)
C1 P1 C21 111.77(14)
N1 P1 C11 110.32(15)
C1 P1 C11 113.19(14)
C21 P1 C11 104.01(15)
N2 P2 C1 104.77(14)
N2 P2 C31 110.29(14)
C1 P2 C31 116.30(14)
N2 P2 C41 111.16(15)
C1 P2 C41 111.82(14)
C31 P2 C41 102.65(14)
C61B P3 C71 107.5(6)
C61B P3 C51 102.1(5)
C71 P3 C51 100.90(16)
C71 P3 C61A 100.3(4)
C51 P3 C61A 107.3(4)
C61B P3 Cu1 114.8(6)
C71 P3 Cu1 117.29(11)
C51 P3 Cu1 112.33(12)
C61A P3 Cu1 116.9(5)
C91 P4 C81 103.06(14)
C91 P4 C101 103.00(15)
C81 P4 C101 103.20(15)
C91 P4 Cu2 119.33(10)
C81 P4 Cu2 115.38(11)
C101 P4 Cu2 110.99(11)
N1 Si1 C19 110.86(19)
N1 Si1 C17 111.24(17)
C19 Si1 C17 107.9(3)
N1 Si1 C18 114.28(18)
C19 Si1 C18 107.3(4)
C17 Si1 C18 104.9(2)
N2 Si2 C28 107.03(16)
N2 Si2 C27 113.84(16)
C28 Si2 C27 109.3(2)
N2 Si2 C29 113.75(16)
C28 Si2 C29 107.5(2)
C27 Si2 C29 105.23(17)
P1 N1 Si1 136.41(18)
P1 N1 Cu1 87.30(11)
Si1 N1 Cu1 130.62(15)
P2 N2 Si2 135.63(17)
P2 N2 Cu2 87.44(11)
Si2 N2 Cu2 136.35(15)
P1 C1 P2 134.75(18)
P1 C1 Cu1 88.09(12)
P2 C1 Cu1 128.43(16)
P1 C1 Cu2 127.33(15)
P2 C1 Cu2 87.15(12)
Cu1 C1 Cu2 83.79(11)
C16 C11 C12 117.3(3)
C16 C11 P1 122.0(3)
C12 C11 P1 120.7(3)
C11 C12 C13 121.2(4)
C14 C13 C12 120.5(5)
C15 C14 C13 119.1(4)
C14 C15 C16 119.8(4)
C11 C16 C15 121.9(4)
C22 C21 C26 118.8(3)
C22 C21 P1 124.5(3)
C26 C21 P1 116.7(3)
C21 C22 C23 120.2(4)
C24 C23 C22 120.5(4)
C23 C24 C25 119.5(4)
C24 C25 C26 120.2(4)
C25 C26 C21 120.7(4)
C36 C31 C32 118.2(3)
C36 C31 P2 119.6(2)
C32 C31 P2 121.9(2)
C33 C32 C31 120.6(3)
C34 C33 C32 120.2(4)
C33 C34 C35 119.7(3)
C36 C35 C34 119.7(3)
C35 C36 C31 121.6(3)
C46 C41 C42 119.0(3)
C46 C41 P2 122.9(3)
C42 C41 P2 117.9(3)
C43 C42 C41 120.5(4)
C44 C43 C42 120.4(4)
C43 C44 C45 120.2(4)
C46 C45 C44 119.2(5)
C41 C46 C45 120.8(4)
C52 C51 C56 119.1(3)
C52 C51 P3 118.1(3)
C56 C51 P3 122.8(3)
C51 C52 C53 120.4(4)
C54 C53 C52 120.1(4)
C53 C54 C55 120.1(4)
C54 C55 C56 120.7(4)
C51 C56 C55 119.5(4)
C62A C61A C66A 120.0
C62A C61A P3 121.9(8)
C66A C61A P3 118.1(8)
C61A C62A C63A 120.0
C64A C63A C62A 120.0
C65A C64A C63A 120.0
C66A C65A C64A 120.0
C65A C66A C61A 120.0
C62B C61B C66B 120.0
C62B C61B P3 125.8(10)
C66B C61B P3 114.2(10)
C61B C62B C63B 120.0
C62B C63B C64B 120.0
C65B C64B C63B 120.0
C64B C65B C66B 120.0
C65B C66B C61B 120.0
C76 C71 C72 118.5(4)
C76 C71 P3 117.1(3)
C72 C71 P3 124.3(3)
C73 C72 C71 119.9(4)
C74 C73 C72 120.9(4)
C73 C74 C75 119.5(4)
C76 C75 C74 120.0(4)
C75 C76 C71 121.1(4)
C82 C81 C86 118.6(3)
C82 C81 P4 118.1(2)
C86 C81 P4 123.3(3)
C81 C82 C83 120.3(3)
C84 C83 C82 120.2(4)
C83 C84 C85 120.2(3)
C84 C85 C86 119.7(4)
C85 C86 C81 120.9(4)
C92 C91 C96 118.8(3)
C92 C91 P4 118.3(3)
C96 C91 P4 122.9(3)
C91 C92 C93 121.2(4)
C94 C93 C92 119.9(4)
C93 C94 C95 119.8(4)
C94 C95 C96 120.7(4)
C91 C96 C95 119.7(4)
C102 C101 C106 119.2(3)
C102 C101 P4 123.2(3)
C106 C101 P4 117.6(3)
C101 C102 C103 120.2(4)
C104 C103 C102 120.9(4)
C103 C104 C105 119.1(4)
C106 C105 C104 120.5(4)
C105 C106 C101 120.1(4)
C12S C11S C16S 120.0
C12S C11S C10S 120.0(3)
C16S C11S C10S 120.0(3)
C11S C12S C13S 120.0
C14S C13S C12S 120.0
C15S C14S C13S 120.0
C14S C15S C16S 120.0
C15S C16S C11S 120.0
C22S C21S C26S 120.0
C22S C21S C20S 120.2(3)
C26S C21S C20S 119.7(3)
C23S C22S C21S 120.0
C22S C23S C24S 120.0
C23S C24S C25S 120.0
C26S C25S C24S 120.0
C25S C26S C21S 120.0

loop_
_geom_bond_atom_site_label_1
_geom_bond_atom_site_label_2
_geom_bond_distance
Cu1 C1 2.031(3)
Cu1 N1 2.142(3)
Cu1 P3 2.1608(9)
Cu1 Cu2 2.7217(6)
Cu2 C1 2.045(3)
Cu2 N2 2.126(3)
Cu2 P4 2.1582(9)
P1 N1 1.596(3)
P1 C1 1.709(3)
P1 C21 1.826(3)
P1 C11 1.828(3)
P2 N2 1.595(3)
P2 C1 1.711(3)
P2 C31 1.823(3)
P2 C41 1.823(3)
P3 C61B 1.806(11)
P3 C71 1.822(4)
P3 C51 1.834(3)
P3 C61A 1.856(9)
P4 C91 1.826(3)
P4 C81 1.829(3)
P4 C101 1.829(3)
Si1 N1 1.701(3)
Si1 C19 1.842(5)
Si1 C17 1.857(4)
Si1 C18 1.868(5)
Si2 N2 1.696(3)
Si2 C28 1.868(4)
Si2 C27 1.871(4)
Si2 C29 1.873(4)
C11 C16 1.366(5)
C11 C12 1.373(6)
C12 C13 1.390(6)
C13 C14 1.365(7)
C14 C15 1.361(6)
C15 C16 1.396(5)
C21 C22 1.382(5)
C21 C26 1.389(5)
C22 C23 1.393(6)
C23 C24 1.376(7)
C24 C25 1.378(7)
C25 C26 1.385(5)
C31 C36 1.387(4)
C31 C32 1.396(4)
C32 C33 1.390(5)
C33 C34 1.384(6)
C34 C35 1.387(5)
C35 C36 1.385(5)
C41 C46 1.383(5)
C41 C42 1.393(5)
C42 C43 1.374(6)
C43 C44 1.368(8)
C44 C45 1.395(8)
C45 C46 1.386(5)
C51 C52 1.391(5)
C51 C56 1.394(5)
C52 C53 1.400(5)
C53 C54 1.371(6)
C54 C55 1.374(7)
C55 C56 1.404(6)
C61A C62A 1.3900
C61A C66A 1.3900
C62A C63A 1.3900
C63A C64A 1.3900
C64A C65A 1.3900
C65A C66A 1.3900
C61B C62B 1.3900
C61B C66B 1.3900
C62B C63B 1.3900
C63B C64B 1.3900
C64B C65B 1.3900
C65B C66B 1.3900
C71 C76 1.386(5)
C71 C72 1.395(5)
C72 C73 1.393(6)
C73 C74 1.368(6)
C74 C75 1.387(6)
C75 C76 1.384(6)
C81 C82 1.382(5)
C81 C86 1.388(4)
C82 C83 1.395(5)
C83 C84 1.369(6)
C84 C85 1.375(6)
C85 C86 1.388(5)
C91 C92 1.378(5)
C91 C96 1.386(5)
C92 C93 1.386(5)
C93 C94 1.368(7)
C94 C95 1.373(7)
C95 C96 1.392(6)
C101 C102 1.371(5)
C101 C106 1.399(5)
C102 C103 1.394(6)
C103 C104 1.366(7)
C104 C105 1.393(7)
C105 C106 1.376(6)
C10S C11S 1.504(4)
C11S C12S 1.3900
C11S C16S 1.3900
C12S C13S 1.3900
C13S C14S 1.3900
C14S C15S 1.3900
C15S C16S 1.3900
C20S C21S 1.508(4)
C21S C22S 1.3900
C21S C26S 1.3900
C22S C23S 1.3900
C23S C24S 1.3900
C24S C25S 1.3900
C25S C26S 1.3900

loop_
_geom_torsion_atom_site_label_1
_geom_torsion_atom_site_label_2
_geom_torsion_atom_site_label_3
_geom_torsion_atom_site_label_4
_geom_torsion
N1 Cu1 Cu2 C1 -56.54(13)
P3 Cu1 Cu2 C1 151.85(11)
C1 Cu1 Cu2 N2 -61.47(13)
N1 Cu1 Cu2 N2 -118.01(11)
P3 Cu1 Cu2 N2 90.38(8)
C1 Cu1 Cu2 P4 140.52(11)
N1 Cu1 Cu2 P4 83.98(8)
P3 Cu1 Cu2 P4 -67.62(4)
C1 Cu1 P3 C61B 168.2(6)
N1 Cu1 P3 C61B -25.9(6)
Cu2 Cu1 P3 C61B 118.6(5)
C1 Cu1 P3 C71 40.5(2)
N1 Cu1 P3 C71 -153.65(16)
Cu2 Cu1 P3 C71 -9.16(14)
C1 Cu1 P3 C51 -75.8(2)
N1 Cu1 P3 C51 90.12(15)
Cu2 Cu1 P3 C51 -125.39(12)
C1 Cu1 P3 C61A 159.6(5)
N1 Cu1 P3 C61A -34.5(4)
Cu2 Cu1 P3 C61A 110.0(4)
C1 Cu2 P4 C91 163.80(18)
N2 Cu2 P4 C91 -42.96(17)
Cu1 Cu2 P4 C91 106.53(13)
C1 Cu2 P4 C81 40.19(19)
N2 Cu2 P4 C81 -166.56(15)
Cu1 Cu2 P4 C81 -17.08(12)
C1 Cu2 P4 C101 -76.72(19)
N2 Cu2 P4 C101 76.52(16)
Cu1 Cu2 P4 C101 -133.99(12)
C1 P1 N1 Si1 -156.7(2)
C21 P1 N1 Si1 -34.8(3)
C11 P1 N1 Si1 80.4(3)
C1 P1 N1 Cu1 -3.13(14)
C21 P1 N1 Cu1 118.82(13)
C11 P1 N1 Cu1 -126.02(13)
C19 Si1 N1 P1 112.6(4)
C17 Si1 N1 P1 -127.4(3)
C18 Si1 N1 P1 -8.9(4)
C19 Si1 N1 Cu1 -31.6(4)
C17 Si1 N1 Cu1 88.4(3)
C18 Si1 N1 Cu1 -153.1(3)
C1 Cu1 N1 P1 2.58(12)
P3 Cu1 N1 P1 -170.82(6)
Cu2 Cu1 N1 P1 42.07(11)
C1 Cu1 N1 Si1 158.8(2)
P3 Cu1 N1 Si1 -14.6(2)
Cu2 Cu1 N1 Si1 -161.75(17)
C1 P2 N2 Si2 157.8(2)
C31 P2 N2 Si2 32.0(3)
C41 P2 N2 Si2 -81.2(3)
C1 P2 N2 Cu2 -14.07(14)
C31 P2 N2 Cu2 -139.95(12)
C41 P2 N2 Cu2 106.88(13)
C28 Si2 N2 P2 -179.7(3)
C27 Si2 N2 P2 -58.8(3)
C29 Si2 N2 P2 61.7(3)
C28 Si2 N2 Cu2 -11.5(3)
C27 Si2 N2 Cu2 109.4(2)
C29 Si2 N2 Cu2 -130.0(2)
C1 Cu2 N2 P2 11.61(12)
P4 Cu2 N2 P2 -153.43(6)
Cu1 Cu2 N2 P2 53.43(11)
C1 Cu2 N2 Si2 -160.2(2)
P4 Cu2 N2 Si2 34.8(3)
Cu1 Cu2 N2 Si2 -118.4(2)
N1 P1 C1 P2 150.7(2)
C21 P1 C1 P2 28.8(3)
C11 P1 C1 P2 -88.2(3)
N1 P1 C1 Cu1 3.29(15)
C21 P1 C1 Cu1 -118.60(14)
C11 P1 C1 Cu1 124.36(13)
N1 P1 C1 Cu2 -77.4(2)
C21 P1 C1 Cu2 160.70(18)
C11 P1 C1 Cu2 43.7(2)
N2 P2 C1 P1 158.3(2)
C31 P2 C1 P1 -79.7(3)
C41 P2 C1 P1 37.8(3)
N2 P2 C1 Cu1 -65.1(2)
C31 P2 C1 Cu1 56.9(2)
C41 P2 C1 Cu1 174.36(18)
N2 P2 C1 Cu2 14.64(15)
C31 P2 C1 Cu2 136.68(13)
C41 P2 C1 Cu2 -105.87(14)
N1 Cu1 C1 P1 -2.41(11)
P3 Cu1 C1 P1 166.36(10)
Cu2 Cu1 C1 P1 -127.87(15)
N1 Cu1 C1 P2 -153.2(2)
P3 Cu1 C1 P2 15.6(3)
Cu2 Cu1 C1 P2 81.36(19)
N1 Cu1 C1 Cu2 125.46(11)
P3 Cu1 C1 Cu2 -65.8(2)
N2 Cu2 C1 P1 -158.9(2)
P4 Cu2 C1 P1 1.7(3)
Cu1 Cu2 C1 P1 82.81(18)
N2 Cu2 C1 P2 -10.82(11)
P4 Cu2 C1 P2 149.75(8)
Cu1 Cu2 C1 P2 -129.15(15)
N2 Cu2 C1 Cu1 118.33(11)
P4 Cu2 C1 Cu1 -81.10(15)
N1 P1 C11 C16 -24.9(3)
C1 P1 C11 C16 -143.5(3)
C21 P1 C11 C16 95.0(3)
N1 P1 C11 C12 153.1(4)
C1 P1 C11 C12 34.5(5)
C21 P1 C11 C12 -87.0(5)
C16 C11 C12 C13 -2.5(10)
P1 C11 C12 C13 179.5(6)
C11 C12 C13 C14 0.6(13)
C12 C13 C14 C15 1.2(11)
C13 C14 C15 C16 -1.1(8)
C12 C11 C16 C15 2.6(7)
P1 C11 C16 C15 -179.4(3)
C14 C15 C16 C11 -0.9(6)
N1 P1 C21 C22 122.2(3)
C1 P1 C21 C22 -119.3(3)
C11 P1 C21 C22 3.2(3)
N1 P1 C21 C26 -59.3(3)
C1 P1 C21 C26 59.3(3)
C11 P1 C21 C26 -178.2(3)
C26 C21 C22 C23 0.0(6)
P1 C21 C22 C23 178.6(3)
C21 C22 C23 C24 -0.6(7)
C22 C23 C24 C25 1.0(7)
C23 C24 C25 C26 -0.8(7)
C24 C25 C26 C21 0.1(7)
C22 C21 C26 C25 0.3(6)
P1 C21 C26 C25 -178.4(3)
N2 P2 C31 C36 86.0(3)
C1 P2 C31 C36 -33.1(3)
C41 P2 C31 C36 -155.5(3)
N2 P2 C31 C32 -87.5(3)
C1 P2 C31 C32 153.4(3)
C41 P2 C31 C32 31.0(3)
C36 C31 C32 C33 0.4(6)
P2 C31 C32 C33 174.0(4)
C31 C32 C33 C34 0.5(7)
C32 C33 C34 C35 -1.3(8)
C33 C34 C35 C36 1.1(8)
C34 C35 C36 C31 -0.1(6)
C32 C31 C36 C35 -0.7(6)
P2 C31 C36 C35 -174.4(3)
N2 P2 C41 C46 163.7(3)
C1 P2 C41 C46 -79.6(3)
C31 P2 C41 C46 45.8(3)
N2 P2 C41 C42 -21.3(3)
C1 P2 C41 C42 95.4(3)
C31 P2 C41 C42 -139.2(3)
C46 C41 C42 C43 0.4(6)
P2 C41 C42 C43 -174.8(3)
C41 C42 C43 C44 0.5(7)
C42 C43 C44 C45 -1.1(8)
C43 C44 C45 C46 0.8(8)
C42 C41 C46 C45 -0.6(6)
P2 C41 C46 C45 174.3(3)
C44 C45 C46 C41 0.0(7)
C61B P3 C51 C52 97.5(6)
C71 P3 C51 C52 -151.7(3)
C61A P3 C51 C52 103.8(5)
Cu1 P3 C51 C52 -26.0(3)
C61B P3 C51 C56 -82.8(6)
C71 P3 C51 C56 28.0(3)
C61A P3 C51 C56 -76.5(5)
Cu1 P3 C51 C56 153.7(3)
C56 C51 C52 C53 -0.4(5)
P3 C51 C52 C53 179.3(3)
C51 C52 C53 C54 0.1(5)
C52 C53 C54 C55 0.3(6)
C53 C54 C55 C56 -0.4(6)
C52 C51 C56 C55 0.3(5)
P3 C51 C56 C55 -179.4(3)
C54 C55 C56 C51 0.1(6)
C71 P3 C61A C62A -82.5(7)
C51 P3 C61A C62A 22.4(8)
Cu1 P3 C61A C62A 149.5(6)
C71 P3 C61A C66A 98.1(5)
C51 P3 C61A C66A -157.0(4)
Cu1 P3 C61A C66A -29.8(6)
C66A C61A C62A C63A 0.0
P3 C61A C62A C63A -179.4(9)
C61A C62A C63A C64A 0.0
C62A C63A C64A C65A 0.0
C63A C64A C65A C66A 0.0
C64A C65A C66A C61A 0.0
C62A C61A C66A C65A 0.0
P3 C61A C66A C65A 179.4(8)
C71 P3 C61B C62B -102.2(10)
C51 P3 C61B C62B 3.5(11)
Cu1 P3 C61B C62B 125.3(9)
C71 P3 C61B C66B 79.2(7)
C51 P3 C61B C66B -175.1(6)
Cu1 P3 C61B C66B -53.3(7)
C66B C61B C62B C63B 0.0
P3 C61B C62B C63B -178.5(13)
C61B C62B C63B C64B 0.0
C62B C63B C64B C65B 0.0
C63B C64B C65B C66B 0.0
C64B C65B C66B C61B 0.0
C62B C61B C66B C65B 0.0
P3 C61B C66B C65B 178.6(11)
C61B P3 C71 C76 -177.8(6)
C51 P3 C71 C76 75.7(3)
C61A P3 C71 C76 -174.3(5)
Cu1 P3 C71 C76 -46.7(3)
C61B P3 C71 C72 5.8(7)
C51 P3 C71 C72 -100.8(3)
C61A P3 C71 C72 9.3(5)
Cu1 P3 C71 C72 136.9(3)
C76 C71 C72 C73 -1.0(6)
P3 C71 C72 C73 175.4(3)
C71 C72 C73 C74 -1.6(6)
C72 C73 C74 C75 2.4(7)
C73 C74 C75 C76 -0.6(8)
C74 C75 C76 C71 -1.9(8)
C72 C71 C76 C75 2.7(6)
P3 C71 C76 C75 -173.9(4)
C91 P4 C81 C82 -166.6(3)
C101 P4 C81 C82 86.5(3)
Cu2 P4 C81 C82 -34.8(3)
C91 P4 C81 C86 14.2(3)
C101 P4 C81 C86 -92.8(3)
Cu2 P4 C81 C86 146.0(3)
C86 C81 C82 C83 2.2(5)
P4 C81 C82 C83 -177.1(3)
C81 C82 C83 C84 -2.6(6)
C82 C83 C84 C85 1.3(6)
C83 C84 C85 C86 0.4(6)
C84 C85 C86 C81 -0.7(6)
C82 C81 C86 C85 -0.5(5)
P4 C81 C86 C85 178.7(3)
C81 P4 C91 C92 76.3(3)
C101 P4 C91 C92 -176.6(3)
Cu2 P4 C91 C92 -53.1(3)
C81 P4 C91 C96 -104.3(3)
C101 P4 C91 C96 2.8(3)
Cu2 P4 C91 C96 126.3(3)
C96 C91 C92 C93 0.6(5)
P4 C91 C92 C93 -180.0(3)
C91 C92 C93 C94 -0.1(6)
C92 C93 C94 C95 -0.2(6)
C93 C94 C95 C96 0.0(7)
C92 C91 C96 C95 -0.8(6)
P4 C91 C96 C95 179.8(3)
C94 C95 C96 C91 0.5(7)
C91 P4 C101 C102 -89.7(4)
C81 P4 C101 C102 17.3(4)
Cu2 P4 C101 C102 141.5(3)
C91 P4 C101 C106 87.3(3)
C81 P4 C101 C106 -165.7(3)
Cu2 P4 C101 C106 -41.5(3)
C106 C101 C102 C103 0.9(7)
P4 C101 C102 C103 177.9(4)
C101 C102 C103 C104 -0.4(9)
C102 C103 C104 C105 -0.8(9)
C103 C104 C105 C106 1.5(9)
C104 C105 C106 C101 -0.9(8)
C102 C101 C106 C105 -0.3(7)
P4 C101 C106 C105 -177.4(4)
C16S C11S C12S C13S 0.0
C10S C11S C12S C13S 177.7(9)
C11S C12S C13S C14S 0.0
C12S C13S C14S C15S 0.0
C13S C14S C15S C16S 0.0
C14S C15S C16S C11S 0.0
C12S C11S C16S C15S 0.0
C10S C11S C16S C15S -177.7(9)
C26S C21S C22S C23S 0.0
C20S C21S C22S C23S -175.8(15)
C21S C22S C23S C24S 0.0
C22S C23S C24S C25S 0.0
C23S C24S C25S C26S 0.0
C24S C25S C26S C21S 0.0
C22S C21S C26S C25S 0.0
C20S C21S C26S C25S 175.8(15)
